data_7232323
loop_
_publ_author_name
'Andleeb, Hina'
'Khan, Imtiaz'
'Franconetti, Antonio'
'Tahir, Muhammad Nawaz'
'Simpson, Jim'
'Hameed, Shahid'
'Frontera, Antonio'

_publ_section_title
;
 Diverse structural assemblies of U-shaped hydrazinyl-sulfonamides:
 experimental and theoretical analysis of non-covalent interactions
 stabilizing solid state conformations
;
_journal_issue 11
_journal_name_full CrystEngComm
_journal_page_first 1780
_journal_paper_doi 10.1039/C8CE01917G
_journal_volume 21
_journal_year 2019
_chemical_absolute_configuration rmad
_chemical_formula_moiety 'C12 H19 N3 O3 S'
_chemical_formula_sum 'C12 H19 N3 O3 S'
_chemical_formula_weight 285.36
_space_group_crystal_system monoclinic
_space_group_IT_number 4
_space_group_name_Hall 'P 2yb'
_space_group_name_H-M_alt 'P 1 21 1'
_symmetry_space_group_name_Hall 'P 2yb'
_symmetry_space_group_name_H-M 'P 1 21 1'
_atom_sites_solution_hydrogens mixed
_audit_creation_method SHELXL-2014/7
_audit_update_record
;
2018-02-27 deposited with the CCDC.
2019-02-07 downloaded from the CCDC.
;
_cell_angle_alpha 90
_cell_angle_beta 90.011(5)
_cell_angle_gamma 90
_cell_formula_units_Z 2
_cell_length_a 7.6720(11)
_cell_length_b 9.7977(13)
_cell_length_c 9.9187(13)
_cell_measurement_reflns_used 2545
_cell_measurement_temperature 296(2)
_cell_measurement_theta_max 27.364
_cell_measurement_theta_min 2.053
_cell_volume 745.57(18)
_computing_cell_refinement 'SAINT (Bruker, 2007)'
_computing_data_collection 'APEX2 (Bruker, 2007)'
_computing_data_reduction 'SAINT (Bruker, 2007)'
_computing_molecular_graphics 'Mercury (Macrae et al., 2008)'
_computing_publication_material 'SHELXL-2014/7 (Sheldrick, 2014)'
_computing_structure_refinement 'SHELXL-2014/7 (Sheldrick, 2014)'
_computing_structure_solution 'SHELXT (Sheldrick, 2014)'
_diffrn_ambient_temperature 296(2)
_diffrn_detector_area_resol_mean 7.60
_diffrn_measured_fraction_theta_full 1.000
_diffrn_measured_fraction_theta_max 0.991
_diffrn_measurement_device_type 'Bruker Kappa APEXII CCD'
_diffrn_measurement_method \w
_diffrn_radiation_monochromator graphite
_diffrn_radiation_source 'fine-focus sealed tube'
_diffrn_radiation_type MoK\a
_diffrn_radiation_wavelength 0.71073
_diffrn_reflns_av_R_equivalents 0.0317
_diffrn_reflns_av_unetI/netI 0.0364
_diffrn_reflns_Laue_measured_fraction_full 1.000
_diffrn_reflns_Laue_measured_fraction_max 0.991
_diffrn_reflns_limit_h_max 9
_diffrn_reflns_limit_h_min -9
_diffrn_reflns_limit_k_max 12
_diffrn_reflns_limit_k_min -12
_diffrn_reflns_limit_l_max 12
_diffrn_reflns_limit_l_min -12
_diffrn_reflns_number 6038
_diffrn_reflns_point_group_measured_fraction_full 0.981
_diffrn_reflns_point_group_measured_fraction_max 0.943
_diffrn_reflns_theta_full 25.000
_diffrn_reflns_theta_max 27.364
_diffrn_reflns_theta_min 2.053
_exptl_absorpt_coefficient_mu 0.225
_exptl_absorpt_correction_T_max 0.948
_exptl_absorpt_correction_T_min 0.912
_exptl_absorpt_correction_type multi-scan
_exptl_absorpt_process_details '(SADABS; Bruker, 2005)'
_exptl_crystal_colour white
_exptl_crystal_density_diffrn 1.271
_exptl_crystal_description rod
_exptl_crystal_F_000 304
_exptl_crystal_size_max 0.42
_exptl_crystal_size_mid 0.28
_exptl_crystal_size_min 0.25
_refine_diff_density_max 0.200
_refine_diff_density_min -0.226
_refine_diff_density_rms 0.036
_refine_ls_abs_structure_details
;
 Flack x determined using 1167 quotients [(I+)-(I-)]/[(I+)+(I-)]
 (Parsons, Flack and Wagner, Acta Cryst. B69 (2013) 249-259).
;
_refine_ls_abs_structure_Flack 0.10(4)
_refine_ls_extinction_method none
_refine_ls_goodness_of_fit_ref 1.050
_refine_ls_hydrogen_treatment mixed
_refine_ls_matrix_type full
_refine_ls_number_parameters 215
_refine_ls_number_reflns 3186
_refine_ls_number_restraints 1
_refine_ls_restrained_S_all 1.050
_refine_ls_R_factor_all 0.0400
_refine_ls_R_factor_gt 0.0347
_refine_ls_shift/su_max 0.000
_refine_ls_shift/su_mean 0.000
_refine_ls_structure_factor_coef Fsqd
_refine_ls_weighting_details 'w=1/[\s^2^(Fo^2^)+(0.0573P)^2^+0.0208P] where P=(Fo^2^+2Fc^2^)/3'
_refine_ls_weighting_scheme calc
_refine_ls_wR_factor_gt 0.0915
_refine_ls_wR_factor_ref 0.0952
_reflns_Friedel_coverage 0.797
_reflns_Friedel_fraction_full 0.960
_reflns_Friedel_fraction_max 0.889
_reflns_number_gt 2857
_reflns_number_total 3186
_reflns_threshold_expression 'I > 2\s(I)'
_cod_data_source_file c8ce01917g2.cif
_cod_data_source_block 5a_VHQAU
_cod_depositor_comments 'Adding full bibliography for 7232323--7232327.cif.'
_cod_database_code 7232323
_shelx_shelxl_version_number 2014/7
_shelx_space_group_comment
;
The symmetry employed for this shelxl refinement is uniquely defined
by the following loop, which should always be used as a source of
symmetry information in preference to the above space-group names.
They are only intended as comments.
;
_shelx_estimated_absorpt_t_min 0.911
_shelx_estimated_absorpt_t_max 0.946

loop_
_space_group_symop_operation_xyz
'x, y, z'
'-x, y+1/2, -z'

loop_
_atom_site_label
_atom_site_type_symbol
_atom_site_fract_x
_atom_site_fract_y
_atom_site_fract_z
_atom_site_U_iso_or_equiv
_atom_site_adp_type
_atom_site_occupancy
_atom_site_site_symmetry_order
_atom_site_calc_flag
_atom_site_refinement_flags_posn
_atom_site_refinement_flags_adp
O8 O 0.0158(3) 0.1348(3) 0.1766(2) 0.0614(6) Uani 1 1 d . .
C1 C 0.4576(3) 0.2120(3) -0.0381(3) 0.0391(6) Uani 1 1 d . .
O1 O 0.5406(3) 0.3183(2) -0.0494(3) 0.0543(6) Uani 1 1 d . .
N2 N 0.5332(3) 0.0942(2) -0.0100(3) 0.0428(5) Uani 1 1 d . .
H2 H 0.477(6) 0.019(5) -0.003(5) 0.086(14) Uiso 1 1 d . .
N3 N 0.7155(3) 0.0836(3) 0.0075(4) 0.0527(7) Uani 1 1 d . .
H3A H 0.752(6) 0.131(5) -0.047(5) 0.080(15) Uiso 1 1 d . .
H3B H 0.741(6) 0.107(5) 0.088(5) 0.076(14) Uiso 1 1 d . .
C4 C 0.2589(3) 0.2088(3) -0.0577(3) 0.0376(5) Uani 1 1 d . .
H4 H 0.218(3) 0.122(3) -0.039(3) 0.028(6) Uiso 1 1 d . .
C41 C 0.2136(4) 0.2533(4) -0.2026(3) 0.0471(6) Uani 1 1 d . .
H41 H 0.254(4) 0.340(4) -0.209(3) 0.046(8) Uiso 1 1 d . .
C42 C 0.3009(6) 0.1607(5) -0.3050(4) 0.0749(11) Uani 1 1 d . .
H42A H 0.2650 0.0681 -0.2898 0.112 Uiso 1 1 calc R U
H42B H 0.4251 0.1673 -0.2957 0.112 Uiso 1 1 calc R U
H42C H 0.2677 0.1881 -0.3944 0.112 Uiso 1 1 calc R U
C43 C 0.0177(4) 0.2553(5) -0.2260(3) 0.0637(8) Uani 1 1 d . .
H43A H -0.0063 0.2892 -0.3149 0.096 Uiso 1 1 calc R U
H43B H -0.0367 0.3134 -0.1605 0.096 Uiso 1 1 calc R U
H43C H -0.0277 0.1644 -0.2175 0.096 Uiso 1 1 calc R U
N5 N 0.1761(3) 0.3012(2) 0.0384(2) 0.0386(5) Uani 1 1 d . .
H5 H 0.206(4) 0.376(4) 0.030(4) 0.049(10) Uiso 1 1 d . .
S6 S 0.12359(7) 0.25384(8) 0.18839(6) 0.0444(2) Uani 1 1 d . .
O7 O 0.0571(3) 0.3733(3) 0.2543(3) 0.0671(7) Uani 1 1 d . .
C9 C 0.3161(3) 0.2007(3) 0.2722(3) 0.0407(6) Uani 1 1 d . .
C10 C 0.3360(5) 0.0668(3) 0.3115(3) 0.0517(7) Uani 1 1 d . .
H10 H 0.254(5) 0.010(4) 0.293(4) 0.058(10) Uiso 1 1 d . .
C11 C 0.4871(5) 0.0262(4) 0.3749(3) 0.0580(8) Uani 1 1 d . .
H11 H 0.498(5) -0.064(5) 0.396(4) 0.073(12) Uiso 1 1 d . .
C12 C 0.6222(4) 0.1172(4) 0.3988(3) 0.0531(8) Uani 1 1 d . .
C121 C 0.7867(5) 0.0708(6) 0.4688(4) 0.0812(12) Uani 1 1 d . .
H12A H 0.8852 0.0879 0.4116 0.122 Uiso 1 1 calc R U
H12B H 0.7792 -0.0252 0.4876 0.122 Uiso 1 1 calc R U
H12C H 0.8003 0.1201 0.5518 0.122 Uiso 1 1 calc R U
C13 C 0.6021(4) 0.2512(5) 0.3560(3) 0.0578(7) Uani 1 1 d . .
H13 H 0.675(5) 0.324(4) 0.380(4) 0.071(11) Uiso 1 1 d . .
C14 C 0.4496(4) 0.2935(3) 0.2933(3) 0.0509(7) Uani 1 1 d . .
H14 H 0.430(5) 0.374(5) 0.261(4) 0.073(12) Uiso 1 1 d . .

loop_
_atom_site_aniso_label
_atom_site_aniso_U_11
_atom_site_aniso_U_22
_atom_site_aniso_U_33
_atom_site_aniso_U_23
_atom_site_aniso_U_13
_atom_site_aniso_U_12
O8 0.0427(10) 0.0782(16) 0.0633(14) 0.0121(12) 0.0018(10) -0.0248(11)
C1 0.0396(12) 0.0325(12) 0.0453(13) -0.0002(10) 0.0077(11) 0.0021(11)
O1 0.0422(11) 0.0294(10) 0.0915(16) 0.0019(10) 0.0090(10) -0.0019(9)
N2 0.0366(11) 0.0294(11) 0.0624(15) 0.0012(10) 0.0028(10) -0.0016(9)
N3 0.0387(13) 0.0402(13) 0.079(2) 0.0002(14) 0.0005(13) 0.0018(11)
C4 0.0383(12) 0.0297(11) 0.0447(13) 0.0002(10) 0.0048(10) -0.0006(10)
C41 0.0569(14) 0.0402(14) 0.0442(13) -0.0024(14) 0.0032(11) -0.0033(15)
C42 0.101(3) 0.077(2) 0.0462(17) -0.0109(16) 0.0140(19) 0.011(2)
C43 0.0647(17) 0.0693(19) 0.0571(17) -0.0014(19) -0.0126(14) 0.003(2)
N5 0.0377(11) 0.0334(12) 0.0449(12) -0.0022(8) 0.0040(8) -0.0003(9)
S6 0.0337(3) 0.0552(4) 0.0444(3) -0.0036(3) 0.0063(2) -0.0038(3)
O7 0.0560(13) 0.0815(18) 0.0637(15) -0.0180(12) 0.0136(11) 0.0183(13)
C9 0.0395(12) 0.0482(14) 0.0343(12) -0.0046(11) 0.0030(10) -0.0021(11)
C10 0.0614(18) 0.0458(16) 0.0479(16) -0.0005(13) 0.0043(13) -0.0120(15)
C11 0.070(2) 0.0529(19) 0.0510(17) 0.0055(14) 0.0044(15) 0.0066(16)
C12 0.0543(16) 0.072(2) 0.0332(13) 0.0005(13) 0.0010(12) 0.0052(16)
C121 0.067(2) 0.117(4) 0.059(2) 0.014(2) -0.0119(17) 0.008(2)
C13 0.0509(15) 0.0656(19) 0.0568(16) -0.0052(18) -0.0056(12) -0.0157(18)
C14 0.0519(17) 0.0458(19) 0.0550(17) 0.0003(13) -0.0034(12) -0.0073(13)

loop_
_atom_type_symbol
_atom_type_description
_atom_type_scat_dispersion_real
_atom_type_scat_dispersion_imag
_atom_type_scat_source
C C 0.0033 0.0016 'International Tables Vol C Tables 4.2.6.8 and 6.1.1.4'
H H 0.0000 0.0000 'International Tables Vol C Tables 4.2.6.8 and 6.1.1.4'
N N 0.0061 0.0033 'International Tables Vol C Tables 4.2.6.8 and 6.1.1.4'
O O 0.0106 0.0060 'International Tables Vol C Tables 4.2.6.8 and 6.1.1.4'
S S 0.1246 0.1234 'International Tables Vol C Tables 4.2.6.8 and 6.1.1.4'

loop_
_geom_angle_atom_site_label_1
_geom_angle_atom_site_label_2
_geom_angle_atom_site_label_3
_geom_angle
O1 C1 N2 122.3(2)
O1 C1 C4 121.4(2)
N2 C1 C4 116.4(2)
C1 N2 N3 121.6(2)
C1 N2 H2 123(3)
N3 N2 H2 116(3)
N2 N3 H3A 103(3)
N2 N3 H3B 109(3)
H3A N3 H3B 115(5)
N5 C4 C1 109.6(2)
N5 C4 C41 109.6(2)
C1 C4 C41 109.6(2)
N5 C4 H4 106.8(16)
C1 C4 H4 109.1(17)
C41 C4 H4 112.1(17)
C42 C41 C43 110.0(3)
C42 C41 C4 110.8(3)
C43 C41 C4 111.6(2)
C42 C41 H41 111(2)
C43 C41 H41 108(2)
C4 C41 H41 105(2)
C41 C42 H42A 109.5
C41 C42 H42B 109.5
H42A C42 H42B 109.5
C41 C42 H42C 109.5
H42A C42 H42C 109.5
H42B C42 H42C 109.5
C41 C43 H43A 109.5
C41 C43 H43B 109.5
H43A C43 H43B 109.5
C41 C43 H43C 109.5
H43A C43 H43C 109.5
H43B C43 H43C 109.5
C4 N5 S6 122.3(2)
C4 N5 H5 113(3)
S6 N5 H5 116(3)
O8 S6 O7 119.72(14)
O8 S6 N5 107.68(14)
O7 S6 N5 105.95(15)
O8 S6 C9 106.23(14)
O7 S6 C9 108.81(14)
N5 S6 C9 108.01(12)
C10 C9 C14 120.0(3)
C10 C9 S6 120.3(2)
C14 C9 S6 119.6(2)
C11 C10 C9 119.9(3)
C11 C10 H10 122(3)
C9 C10 H10 118(3)
C10 C11 C12 121.4(3)
C10 C11 H11 118(3)
C12 C11 H11 121(3)
C11 C12 C13 118.2(3)
C11 C12 C121 120.6(4)
C13 C12 C121 121.2(4)
C12 C121 H12A 109.5
C12 C121 H12B 109.5
H12A C121 H12B 109.5
C12 C121 H12C 109.5
H12A C121 H12C 109.5
H12B C121 H12C 109.5
C14 C13 C12 120.9(3)
C14 C13 H13 113(3)
C12 C13 H13 126(3)
C9 C14 C13 119.6(3)
C9 C14 H14 115(3)
C13 C14 H14 126(3)

loop_
_geom_bond_atom_site_label_1
_geom_bond_atom_site_label_2
_geom_bond_distance
O8 S6 1.434(2)
C1 O1 1.226(3)
C1 N2 1.321(3)
C1 C4 1.537(3)
N2 N3 1.413(3)
N2 H2 0.85(5)
N3 H3A 0.77(5)
N3 H3B 0.85(4)
C4 N5 1.460(3)
C4 C41 1.541(4)
C4 H4 0.92(3)
C41 C42 1.518(4)
C41 C43 1.521(4)
C41 H41 0.91(4)
C42 H42A 0.9600
C42 H42B 0.9600
C42 H42C 0.9600
C43 H43A 0.9600
C43 H43B 0.9600
C43 H43C 0.9600
N5 S6 1.610(2)
N5 H5 0.77(4)
S6 O7 1.434(2)
S6 C9 1.772(3)
C9 C10 1.378(5)
C9 C14 1.386(4)
C10 C11 1.377(5)
C10 H10 0.86(4)
C11 C12 1.387(5)
C11 H11 0.91(5)
C12 C13 1.389(6)
C12 C121 1.510(5)
C121 H12A 0.9600
C121 H12B 0.9600
C121 H12C 0.9600
C13 C14 1.388(5)
C13 H13 0.94(4)
C14 H14 0.86(4)

loop_
_geom_hbond_atom_site_label_D
_geom_hbond_atom_site_label_H
_geom_hbond_atom_site_label_A
_geom_hbond_distance_DH
_geom_hbond_distance_HA
_geom_hbond_distance_DA
_geom_hbond_angle_DHA
_geom_hbond_site_symmetry_A
N2 H2 O1 0.85(5) 2.04(5) 2.823(3) 152(5) 2_645
N3 H3B O8 0.85(4) 2.30(4) 2.894(4) 127(4) 1_655
N5 H5 N3 0.77(4) 2.15(4) 2.925(4) 176(4) 2_655

loop_
_geom_torsion_atom_site_label_1
_geom_torsion_atom_site_label_2
_geom_torsion_atom_site_label_3
_geom_torsion_atom_site_label_4
_geom_torsion
O1 C1 N2 N3 -0.7(5)
C4 C1 N2 N3 178.7(3)
O1 C1 C4 N5 -58.8(4)
N2 C1 C4 N5 121.9(3)
O1 C1 C4 C41 61.5(4)
N2 C1 C4 C41 -117.8(3)
N5 C4 C41 C42 178.9(3)
C1 C4 C41 C42 58.5(3)
N5 C4 C41 C43 -58.2(4)
C1 C4 C41 C43 -178.6(3)
C1 C4 N5 S6 -87.0(3)
C41 C4 N5 S6 152.7(2)
C4 N5 S6 O8 -54.4(2)
C4 N5 S6 O7 176.3(2)
C4 N5 S6 C9 59.9(2)
O8 S6 C9 C10 -0.1(3)
O7 S6 C9 C10 130.0(2)
N5 S6 C9 C10 -115.4(2)
O8 S6 C9 C14 177.4(2)
O7 S6 C9 C14 -52.5(3)
N5 S6 C9 C14 62.1(3)
C14 C9 C10 C11 1.6(5)
S6 C9 C10 C11 179.1(2)
C9 C10 C11 C12 -0.9(5)
C10 C11 C12 C13 -0.5(5)
C10 C11 C12 C121 179.8(3)
C11 C12 C13 C14 1.2(5)
C121 C12 C13 C14 -179.1(3)
C10 C9 C14 C13 -0.9(5)
S6 C9 C14 C13 -178.4(2)
C12 C13 C14 C9 -0.5(5)
